data_7205097
loop_
_publ_author_name
'Shao, Kui-Zhan'
'Zhao, Ya-Hui'
'Lan, Ya-Qian'
'Wang, Xin-Long'
'Su, Zhong-Min'
'Wang, Rong-Shun'

_publ_section_title
;
 Molecular tectonics of metal--organic frameworks based on
 ligand-modulated polynuclear zinc SBUs and aromatic multicarboxylic
 acids
;
_journal_issue 3
_journal_name_full CrystEngComm
_journal_page_first 889
_journal_paper_doi 10.1039/c0ce00042f
_journal_volume 13
_journal_year 2011
_chemical_formula_sum 'C22 H22 N3 O14 Zn2'
_chemical_formula_weight 683.17
_chemical_name_systematic
;
?
;
_space_group_IT_number 60
_symmetry_cell_setting orthorhombic
_symmetry_space_group_name_Hall '-P 2n 2ab'
_symmetry_space_group_name_H-M 'P b c n'
_atom_sites_solution_hydrogens geom
_atom_sites_solution_primary direct
_atom_sites_solution_secondary difmap
_audit_creation_method SHELXL-97
_cell_angle_alpha 90.00
_cell_angle_beta 90.00
_cell_angle_gamma 90.00
_cell_formula_units_Z 8
_cell_length_a 14.8390(6)
_cell_length_b 15.7170(6)
_cell_length_c 22.0810(9)
_cell_measurement_reflns_used 160
_cell_measurement_temperature 293(2)
_cell_measurement_theta_max 23.55
_cell_measurement_theta_min 2.83
_cell_volume 5149.8(4)
_computing_cell_refinement 'Bruker SMART'
_computing_data_collection 'Bruker SMART'
_computing_data_reduction 'Bruker SMART'
_computing_molecular_graphics 'Bruker SHELXTL'
_computing_publication_material 'Bruker SHELXTL'
_computing_structure_refinement 'SHELXL-97 (Sheldrick, 1997)'
_computing_structure_solution 'SHELXS-97 (Sheldrick, 1990)'
_diffrn_ambient_temperature 293(2)
_diffrn_measured_fraction_theta_full 0.998
_diffrn_measured_fraction_theta_max 0.998
_diffrn_radiation_monochromator graphite
_diffrn_radiation_source 'fine-focus sealed tube'
_diffrn_radiation_type MoK\a
_diffrn_radiation_wavelength 0.71069
_diffrn_reflns_av_R_equivalents 0.0463
_diffrn_reflns_av_sigmaI/netI 0.0365
_diffrn_reflns_limit_h_max 19
_diffrn_reflns_limit_h_min -17
_diffrn_reflns_limit_k_max 20
_diffrn_reflns_limit_k_min -20
_diffrn_reflns_limit_l_max 24
_diffrn_reflns_limit_l_min -28
_diffrn_reflns_number 28931
_diffrn_reflns_theta_full 27.73
_diffrn_reflns_theta_max 27.73
_diffrn_reflns_theta_min 1.84
_exptl_absorpt_coefficient_mu 1.942
_exptl_absorpt_correction_T_max 0.7727
_exptl_absorpt_correction_T_min 0.6636
_exptl_absorpt_correction_type multi-scan
_exptl_absorpt_process_details '(SADABS; Bruker, 2000)'
_exptl_crystal_colour colourless
_exptl_crystal_density_diffrn 1.762
_exptl_crystal_density_method 'not measured'
_exptl_crystal_description block
_exptl_crystal_F_000 2776
_exptl_crystal_size_max 0.23
_exptl_crystal_size_mid 0.18
_exptl_crystal_size_min 0.14
_refine_diff_density_max 0.572
_refine_diff_density_min -0.570
_refine_diff_density_rms 0.088
_refine_ls_extinction_method none
_refine_ls_goodness_of_fit_ref 1.009
_refine_ls_hydrogen_treatment constr
_refine_ls_matrix_type full
_refine_ls_number_parameters 365
_refine_ls_number_reflns 6056
_refine_ls_number_restraints 0
_refine_ls_restrained_S_all 1.009
_refine_ls_R_factor_all 0.0673
_refine_ls_R_factor_gt 0.0354
_refine_ls_shift/su_max 0.000
_refine_ls_shift/su_mean 0.000
_refine_ls_structure_factor_coef Fsqd
_refine_ls_weighting_details 'calc w=1/[\s^2^(Fo^2^)+(0.0503P)^2^+4.7358P] where P=(Fo^2^+2Fc^2^)/3'
_refine_ls_weighting_scheme calc
_refine_ls_wR_factor_gt 0.0879
_refine_ls_wR_factor_ref 0.1037
_reflns_number_gt 4200
_reflns_number_total 6056
_reflns_threshold_expression >2sigma(I)
_cod_data_source_file C0CE00042F.TXT
_cod_data_source_block 3
_cod_original_sg_symbol_H-M pbcn
_cod_database_code 7205097

loop_
_symmetry_equiv_pos_as_xyz
'x, y, z'
'-x+1/2, -y+1/2, z+1/2'
'x+1/2, -y+1/2, -z'
'-x, y, -z+1/2'
'-x, -y, -z'
'x-1/2, y-1/2, -z-1/2'
'-x-1/2, y-1/2, z'
'x, -y, z-1/2'

loop_
_atom_site_label
_atom_site_type_symbol
_atom_site_fract_x
_atom_site_fract_y
_atom_site_fract_z
_atom_site_U_iso_or_equiv
_atom_site_adp_type
_atom_site_occupancy
_atom_site_symmetry_multiplicity
_atom_site_calc_flag
_atom_site_refinement_flags
_atom_site_disorder_assembly
_atom_site_disorder_group
Zn2 Zn 0.59226(3) 0.13091(2) 0.850651(14) 0.02604(10) Uani 1 1 d . . .
Zn1 Zn 0.59929(2) 0.21639(2) 0.722878(14) 0.02440(10) Uani 1 1 d . . .
O4 O 0.62078(16) 0.02870(13) 0.80169(9) 0.0296(5) Uani 1 1 d . . .
C18 C 0.6061(2) 0.02350(18) 0.74495(13) 0.0242(6) Uani 1 1 d . . .
O8 O 0.59746(15) -0.28828(13) 0.76511(10) 0.0310(5) Uani 1 1 d . . .
C22 C 0.7428(2) -0.30214(19) 0.81412(13) 0.0276(7) Uani 1 1 d . . .
O3 O 0.59023(16) 0.08533(13) 0.71130(9) 0.0311(5) Uani 1 1 d . . .
O10 O 0.78401(16) -0.32287(15) 0.86186(9) 0.0365(5) Uani 1 1 d . . .
C16 C 0.6009(2) -0.21541(18) 0.73142(13) 0.0258(6) Uani 1 1 d . . .
N1 N 0.65061(19) 0.22366(15) 0.62946(11) 0.0289(6) Uani 1 1 d . . .
O6 O 0.54928(16) -0.08828(14) 0.42749(9) 0.0348(5) Uani 1 1 d . . .
O9 O 0.77505(15) -0.29275(15) 0.76272(9) 0.0353(5) Uani 1 1 d . . .
O2 O 0.53389(13) 0.22344(12) 0.80687(8) 0.0240(4) Uiso 1 1 d . . .
O5 O 0.5537(2) -0.17407(14) 0.57474(9) 0.0476(7) Uani 1 1 d . . .
O7 O 0.5653(2) -0.22059(15) 0.46207(10) 0.0483(7) Uani 1 1 d . . .
C12 C 0.6038(2) -0.06393(18) 0.71790(12) 0.0244(6) Uani 1 1 d . . .
O1 O 0.7413(2) 0.45194(16) 0.47229(11) 0.0542(7) Uani 1 1 d . . .
C20 C 0.5537(2) -0.1441(2) 0.46947(13) 0.0309(7) Uani 1 1 d . . .
N3 N 0.7220(2) 0.48816(18) 0.52844(13) 0.0431(7) Uani 1 1 d . . .
C4 C 0.6944(2) 0.3360(2) 0.55976(14) 0.0320(7) Uani 1 1 d . . .
C5 C 0.7006(2) 0.4299(2) 0.56679(14) 0.0349(8) Uani 1 1 d . . .
C1 C 0.6634(2) 0.1684(2) 0.58391(15) 0.0364(8) Uani 1 1 d . . .
H1 H 0.6534 0.1108 0.5911 0.044 Uiso 1 1 calc R . .
C7 C 0.6659(3) 0.5232(2) 0.66415(16) 0.0463(10) Uani 1 1 d . . .
H7 H 0.6801 0.5764 0.6484 0.056 Uiso 1 1 calc R . .
C6 C 0.6741(2) 0.4499(2) 0.62999(14) 0.0345(8) Uani 1 1 d . . .
N2 N 0.6231(2) 0.36191(17) 0.71403(11) 0.0318(6) Uani 1 1 d . . .
C10 C 0.6527(2) 0.37317(19) 0.65766(13) 0.0292(7) Uani 1 1 d . . .
C9 C 0.6151(3) 0.4339(2) 0.74606(16) 0.0431(9) Uani 1 1 d . . .
H9 H 0.5947 0.4302 0.7858 0.052 Uiso 1 1 calc R . .
C21 C 0.6427(2) -0.2903(2) 0.82175(13) 0.0302(7) Uani 1 1 d . . .
H21A H 0.6188 -0.3366 0.8460 0.036 Uiso 1 1 calc R . .
H21B H 0.6315 -0.2376 0.8432 0.036 Uiso 1 1 calc R . .
C19 C 0.5463(3) -0.1072(2) 0.53243(13) 0.0352(8) Uani 1 1 d . . .
H19A H 0.5939 -0.0659 0.5390 0.042 Uiso 1 1 calc R . .
H19B H 0.4888 -0.0786 0.5372 0.042 Uiso 1 1 calc R . .
C14 C 0.5744(2) -0.1547(2) 0.63360(13) 0.0299(7) Uani 1 1 d . . .
C17 C 0.6130(2) -0.13405(18) 0.75512(13) 0.0275(7) Uani 1 1 d . . .
H17 H 0.6273 -0.1270 0.7958 0.033 Uiso 1 1 calc R . .
C2 C 0.6910(3) 0.1936(2) 0.52660(16) 0.0434(9) Uani 1 1 d . . .
H2 H 0.6986 0.1528 0.4965 0.052 Uiso 1 1 calc R . .
C15 C 0.5828(2) -0.2252(2) 0.67054(14) 0.0304(7) Uani 1 1 d . . .
H15 H 0.5763 -0.2795 0.6543 0.036 Uiso 1 1 calc R . .
C11 C 0.6655(2) 0.30424(19) 0.61519(13) 0.0280(7) Uani 1 1 d . . .
C13 C 0.5831(2) -0.0735(2) 0.65650(12) 0.0277(7) Uani 1 1 d . . .
H13 H 0.5754 -0.0263 0.6317 0.033 Uiso 1 1 calc R . .
C8 C 0.6354(3) 0.5134(2) 0.72330(16) 0.0501(10) Uani 1 1 d . . .
H8 H 0.6286 0.5611 0.7478 0.060 Uiso 1 1 calc R . .
C3 C 0.7075(3) 0.2786(2) 0.51338(15) 0.0411(8) Uani 1 1 d . . .
H3 H 0.7264 0.2959 0.4752 0.049 Uiso 1 1 calc R . .
O1W O 0.2234(2) 0.42794(17) 0.60843(11) 0.0592(8) Uani 1 1 d . . .
O2W O 0.5951(2) 0.64099(18) 0.38626(12) 0.0658(9) Uani 1 1 d . . .
O3W O 0.5755(3) 0.6352(2) 0.54364(17) 0.0836(11) Uani 1 1 d . . .
O4W O 0.5579(3) 0.4712(3) 0.4120(2) 0.1244(17) Uani 1 1 d . . .
H2O H 0.5493 0.2684 0.8249 0.187 Uiso 1 1 d R . .
H1O H 0.7536 0.4925 0.4475 0.187 Uiso 1 1 d R . .

loop_
_atom_site_aniso_label
_atom_site_aniso_U_11
_atom_site_aniso_U_22
_atom_site_aniso_U_33
_atom_site_aniso_U_23
_atom_site_aniso_U_13
_atom_site_aniso_U_12
Zn2 0.0385(2) 0.02366(18) 0.01596(16) 0.00145(12) 0.00153(14) -0.00054(16)
Zn1 0.0319(2) 0.02345(18) 0.01783(17) 0.00183(12) 0.00033(14) -0.00159(15)
O4 0.0464(14) 0.0244(11) 0.0180(10) -0.0031(8) -0.0029(9) 0.0010(10)
C18 0.0267(16) 0.0253(14) 0.0206(13) -0.0014(11) 0.0004(12) -0.0016(12)
O8 0.0367(13) 0.0253(11) 0.0312(11) 0.0052(9) -0.0050(10) 0.0015(10)
C22 0.0355(18) 0.0232(15) 0.0240(14) 0.0001(12) 0.0002(13) 0.0027(13)
O3 0.0492(14) 0.0198(11) 0.0243(10) 0.0005(8) -0.0024(10) -0.0004(10)
O10 0.0398(14) 0.0454(14) 0.0242(11) 0.0016(10) -0.0011(10) 0.0097(11)
C16 0.0279(16) 0.0242(15) 0.0254(14) 0.0017(11) 0.0001(12) 0.0009(13)
N1 0.0367(16) 0.0238(13) 0.0261(13) 0.0040(10) 0.0034(11) -0.0011(12)
O6 0.0510(15) 0.0360(12) 0.0176(10) -0.0006(9) 0.0019(10) 0.0077(11)
O9 0.0309(13) 0.0493(14) 0.0257(11) 0.0047(10) 0.0046(9) 0.0044(11)
O5 0.098(2) 0.0279(12) 0.0166(10) -0.0023(9) -0.0073(12) -0.0039(13)
O7 0.082(2) 0.0360(14) 0.0274(12) -0.0079(10) 0.0029(12) 0.0091(13)
C12 0.0289(16) 0.0227(15) 0.0216(13) -0.0021(11) 0.0014(12) -0.0003(12)
O1 0.081(2) 0.0455(15) 0.0356(13) 0.0064(11) 0.0204(14) 0.0002(15)
C20 0.0358(19) 0.0368(19) 0.0202(14) -0.0027(13) -0.0004(13) 0.0037(15)
N3 0.058(2) 0.0355(16) 0.0355(15) 0.0083(13) 0.0129(14) -0.0014(15)
C4 0.0364(19) 0.0316(17) 0.0280(16) 0.0077(13) 0.0071(13) 0.0013(14)
C5 0.045(2) 0.0297(17) 0.0303(16) 0.0068(13) 0.0065(14) -0.0011(15)
C1 0.044(2) 0.0273(17) 0.0377(18) 0.0006(14) 0.0056(15) -0.0002(15)
C7 0.072(3) 0.0237(17) 0.044(2) 0.0017(15) 0.0075(19) -0.0115(18)
C6 0.044(2) 0.0264(16) 0.0330(16) 0.0043(13) 0.0064(15) -0.0001(15)
N2 0.0401(17) 0.0307(15) 0.0246(13) 0.0028(11) 0.0011(11) -0.0023(12)
C10 0.0334(18) 0.0275(16) 0.0267(15) 0.0033(12) 0.0031(13) -0.0020(13)
C9 0.060(3) 0.042(2) 0.0269(16) -0.0034(15) 0.0057(16) -0.0046(18)
C21 0.0362(19) 0.0311(17) 0.0232(15) 0.0070(12) 0.0022(13) 0.0052(14)
C19 0.056(2) 0.0293(17) 0.0200(15) -0.0029(12) 0.0023(14) 0.0018(16)
C14 0.043(2) 0.0305(16) 0.0166(13) -0.0024(12) 0.0010(12) 0.0018(14)
C17 0.0354(18) 0.0270(15) 0.0200(14) -0.0006(12) -0.0037(12) 0.0005(13)
C2 0.059(3) 0.0349(19) 0.0368(19) -0.0077(15) 0.0113(17) 0.0054(17)
C15 0.042(2) 0.0233(16) 0.0260(15) -0.0042(12) 0.0006(13) 0.0016(14)
C11 0.0316(18) 0.0260(15) 0.0265(15) 0.0053(12) 0.0028(13) -0.0011(13)
C13 0.0381(19) 0.0257(15) 0.0191(14) 0.0005(11) 0.0029(12) 0.0019(13)
C8 0.079(3) 0.0320(19) 0.039(2) -0.0086(16) 0.010(2) -0.0060(19)
C3 0.051(2) 0.0391(19) 0.0328(18) 0.0036(14) 0.0137(16) 0.0022(17)
O1W 0.088(2) 0.0493(16) 0.0404(14) 0.0101(12) 0.0186(14) -0.0021(16)
O2W 0.112(3) 0.0491(17) 0.0367(15) -0.0061(12) -0.0007(15) 0.0166(17)
O3W 0.112(3) 0.057(2) 0.081(2) 0.0147(17) 0.015(2) 0.0032(19)
O4W 0.115(4) 0.090(3) 0.168(5) 0.028(3) -0.027(3) -0.025(3)

loop_
_atom_type_symbol
_atom_type_description
_atom_type_scat_dispersion_real
_atom_type_scat_dispersion_imag
_atom_type_scat_source
C C 0.0033 0.0016 'International Tables Vol C Tables 4.2.6.8 and 6.1.1.4'
H H 0.0000 0.0000 'International Tables Vol C Tables 4.2.6.8 and 6.1.1.4'
N N 0.0061 0.0033 'International Tables Vol C Tables 4.2.6.8 and 6.1.1.4'
O O 0.0106 0.0060 'International Tables Vol C Tables 4.2.6.8 and 6.1.1.4'
Zn Zn 0.2839 1.4301 'International Tables Vol C Tables 4.2.6.8 and 6.1.1.4'

loop_
_geom_angle_atom_site_label_1
_geom_angle_atom_site_label_2
_geom_angle_atom_site_label_3
_geom_angle
_geom_angle_site_symmetry_1
_geom_angle_site_symmetry_3
_geom_angle_publ_flag
O6 Zn2 O2 123.19(9) 8_556 . ?
O6 Zn2 O4 105.57(9) 8_556 . ?
O2 Zn2 O4 115.41(8) . . ?
O6 Zn2 O10 108.78(9) 8_556 7_765 ?
O2 Zn2 O10 101.50(9) . 7_765 ?
O4 Zn2 O10 99.59(10) . 7_765 ?
O6 Zn2 Zn1 162.22(7) 8_556 . ?
O2 Zn2 Zn1 41.13(6) . . ?
O4 Zn2 Zn1 81.31(6) . . ?
O10 Zn2 Zn1 85.67(6) 7_765 . ?
O9 Zn1 O3 92.40(9) 7_765 . ?
O9 Zn1 O2 173.08(8) 7_765 4_656 ?
O3 Zn1 O2 87.29(8) . 4_656 ?
O9 Zn1 O2 92.56(8) 7_765 . ?
O3 Zn1 O2 97.54(8) . . ?
O2 Zn1 O2 80.63(8) 4_656 . ?
O9 Zn1 N1 95.18(10) 7_765 . ?
O3 Zn1 N1 87.63(9) . . ?
O2 Zn1 N1 91.71(9) 4_656 . ?
O2 Zn1 N1 170.50(9) . . ?
O9 Zn1 N2 88.12(10) 7_765 . ?
O3 Zn1 N2 167.10(9) . . ?
O2 Zn1 N2 93.73(9) 4_656 . ?
O2 Zn1 N2 95.31(8) . . ?
N1 Zn1 N2 79.49(9) . . ?
O9 Zn1 Zn2 67.43(6) 7_765 . ?
O3 Zn1 Zn2 71.53(6) . . ?
O2 Zn1 Zn2 105.99(5) 4_656 . ?
O2 Zn1 Zn2 37.71(5) . . ?
N1 Zn1 Zn2 151.55(7) . . ?
N2 Zn1 Zn2 120.27(6) . . ?
C18 O4 Zn2 123.48(19) . . ?
O3 C18 O4 124.7(3) . . ?
O3 C18 C12 118.2(2) . . ?
O4 C18 C12 117.0(2) . . ?
C16 O8 C21 118.7(2) . . ?
O9 C22 O10 127.4(3) . . ?
O9 C22 C21 117.9(3) . . ?
O10 C22 C21 114.6(3) . . ?
C18 O3 Zn1 133.40(19) . . ?
C22 O10 Zn2 116.0(2) . 7_755 ?
O8 C16 C15 115.4(3) . . ?
O8 C16 C17 124.7(3) . . ?
C15 C16 C17 119.6(3) . . ?
C11 N1 C1 114.7(3) . . ?
C11 N1 Zn1 109.28(19) . . ?
C1 N1 Zn1 135.8(2) . . ?
C20 O6 Zn2 112.44(19) . 8 ?
C22 O9 Zn1 138.3(2) . 7_755 ?
Zn2 O2 Zn1 122.52(10) . 4_656 ?
Zn2 O2 Zn1 101.16(9) . . ?
Zn1 O2 Zn1 99.04(8) 4_656 . ?
Zn2 O2 H2O 105.7 . . ?
Zn1 O2 H2O 116.7 4_656 . ?
Zn1 O2 H2O 109.7 . . ?
C14 O5 C19 118.7(2) . . ?
C17 C12 C13 120.8(3) . . ?
C17 C12 C18 119.5(2) . . ?
C13 C12 C18 119.4(3) . . ?
N3 O1 H1O 107.9 . . ?
O7 C20 O6 125.7(3) . . ?
O7 C20 C19 120.7(3) . . ?
O6 C20 C19 113.6(3) . . ?
C5 N3 O1 110.2(3) . . ?
C3 C4 C11 117.6(3) . . ?
C3 C4 C5 135.9(3) . . ?
C11 C4 C5 106.5(3) . . ?
N3 C5 C6 122.3(3) . . ?
N3 C5 C4 130.7(3) . . ?
C6 C5 C4 106.9(3) . . ?
N1 C1 C2 122.7(3) . . ?
N1 C1 H1 118.7 . . ?
C2 C1 H1 118.7 . . ?
C6 C7 C8 116.7(3) . . ?
C6 C7 H7 121.7 . . ?
C8 C7 H7 121.7 . . ?
C7 C6 C10 117.6(3) . . ?
C7 C6 C5 135.4(3) . . ?
C10 C6 C5 106.9(3) . . ?
C10 N2 C9 114.2(3) . . ?
C10 N2 Zn1 105.0(2) . . ?
C9 N2 Zn1 140.7(2) . . ?
N2 C10 C6 127.0(3) . . ?
N2 C10 C11 123.4(3) . . ?
C6 C10 C11 109.6(3) . . ?
N2 C9 C8 123.6(3) . . ?
N2 C9 H9 118.2 . . ?
C8 C9 H9 118.2 . . ?
O8 C21 C22 111.8(2) . . ?
O8 C21 H21A 109.3 . . ?
C22 C21 H21A 109.3 . . ?
O8 C21 H21B 109.3 . . ?
C22 C21 H21B 109.3 . . ?
H21A C21 H21B 107.9 . . ?
O5 C19 C20 108.5(3) . . ?
O5 C19 H19A 110.0 . . ?
C20 C19 H19A 110.0 . . ?
O5 C19 H19B 110.0 . . ?
C20 C19 H19B 110.0 . . ?
H19A C19 H19B 108.4 . . ?
O5 C14 C13 125.1(3) . . ?
O5 C14 C15 113.7(3) . . ?
C13 C14 C15 121.1(3) . . ?
C12 C17 C16 119.7(3) . . ?
C12 C17 H17 120.1 . . ?
C16 C17 H17 120.1 . . ?
C1 C2 C3 121.2(3) . . ?
C1 C2 H2 119.4 . . ?
C3 C2 H2 119.4 . . ?
C16 C15 C14 120.2(3) . . ?
C16 C15 H15 119.9 . . ?
C14 C15 H15 119.9 . . ?
N1 C11 C4 127.2(3) . . ?
N1 C11 C10 122.8(3) . . ?
C4 C11 C10 110.0(3) . . ?
C14 C13 C12 118.4(3) . . ?
C14 C13 H13 120.8 . . ?
C12 C13 H13 120.8 . . ?
C9 C8 C7 120.9(3) . . ?
C9 C8 H8 119.6 . . ?
C7 C8 H8 119.6 . . ?
C4 C3 C2 116.6(3) . . ?
C4 C3 H3 121.7 . . ?
C2 C3 H3 121.7 . . ?

loop_
_geom_bond_atom_site_label_1
_geom_bond_atom_site_label_2
_geom_bond_distance
_geom_bond_site_symmetry_2
_geom_bond_publ_flag
Zn2 O6 1.932(2) 8_556 ?
Zn2 O2 1.9493(19) . ?
Zn2 O4 1.982(2) . ?
Zn2 O10 1.990(2) 7_765 ?
Zn2 Zn1 3.1266(4) . ?
Zn1 O9 2.067(2) 7_765 ?
Zn1 O3 2.080(2) . ?
Zn1 O2 2.086(2) 4_656 ?
Zn1 O2 2.0962(19) . ?
Zn1 N1 2.202(2) . ?
Zn1 N2 2.322(3) . ?
O4 C18 1.274(3) . ?
C18 O3 1.246(3) . ?
C18 C12 1.499(4) . ?
O8 C16 1.367(3) . ?
O8 C21 1.420(4) . ?
C22 O9 1.241(3) . ?
C22 O10 1.262(3) . ?
C22 C21 1.505(4) . ?
O10 Zn2 1.990(2) 7_755 ?
C16 C15 1.379(4) . ?
C16 C17 1.393(4) . ?
N1 C11 1.324(4) . ?
N1 C1 1.343(4) . ?
O6 C20 1.278(4) . ?
O6 Zn2 1.932(2) 8 ?
O9 Zn1 2.067(2) 7_755 ?
O2 Zn1 2.086(2) 4_656 ?
O2 H2O 0.8432 . ?
O5 C14 1.370(3) . ?
O5 C19 1.411(4) . ?
O7 C20 1.225(4) . ?
C12 C17 1.382(4) . ?
C12 C13 1.398(4) . ?
O1 N3 1.394(4) . ?
O1 H1O 0.8600 . ?
C20 C19 1.510(4) . ?
N3 C5 1.286(4) . ?
C4 C3 1.378(4) . ?
C4 C11 1.390(4) . ?
C4 C5 1.488(5) . ?
C5 C6 1.483(4) . ?
C1 C2 1.388(5) . ?
C1 H1 0.9300 . ?
C7 C6 1.383(5) . ?
C7 C8 1.391(5) . ?
C7 H7 0.9300 . ?
C6 C10 1.388(4) . ?
N2 C10 1.332(4) . ?
N2 C9 1.340(4) . ?
C10 C11 1.445(4) . ?
C9 C8 1.380(5) . ?
C9 H9 0.9300 . ?
C21 H21A 0.9700 . ?
C21 H21B 0.9700 . ?
C19 H19A 0.9700 . ?
C19 H19B 0.9700 . ?
C14 C13 1.379(4) . ?
C14 C15 1.382(4) . ?
C17 H17 0.9300 . ?
C2 C3 1.389(5) . ?
C2 H2 0.9300 . ?
C15 H15 0.9300 . ?
C13 H13 0.9300 . ?
C8 H8 0.9300 . ?
C3 H3 0.9300 . ?

loop_
_geom_torsion_atom_site_label_1
_geom_torsion_atom_site_label_2
_geom_torsion_atom_site_label_3
_geom_torsion_atom_site_label_4
_geom_torsion
_geom_torsion_site_symmetry_1
_geom_torsion_site_symmetry_2
_geom_torsion_site_symmetry_3
_geom_torsion_site_symmetry_4
_geom_torsion_publ_flag
O6 Zn2 Zn1 O9 160.3(2) 8_556 . . 7_765 ?
O2 Zn2 Zn1 O9 128.09(11) . . . 7_765 ?
O4 Zn2 Zn1 O9 -85.30(10) . . . 7_765 ?
O10 Zn2 Zn1 O9 15.11(10) 7_765 . . 7_765 ?
O6 Zn2 Zn1 O3 -98.9(2) 8_556 . . . ?
O2 Zn2 Zn1 O3 -131.16(11) . . . . ?
O4 Zn2 Zn1 O3 15.45(10) . . . . ?
O10 Zn2 Zn1 O3 115.86(10) 7_765 . . . ?
O6 Zn2 Zn1 O2 -17.4(2) 8_556 . . 4_656 ?
O2 Zn2 Zn1 O2 -49.64(8) . . . 4_656 ?
O4 Zn2 Zn1 O2 96.96(9) . . . 4_656 ?
O10 Zn2 Zn1 O2 -162.63(9) 7_765 . . 4_656 ?
O6 Zn2 Zn1 O2 32.2(2) 8_556 . . . ?
O4 Zn2 Zn1 O2 146.61(11) . . . . ?
O10 Zn2 Zn1 O2 -112.98(11) 7_765 . . . ?
O6 Zn2 Zn1 N1 -143.9(3) 8_556 . . . ?
O2 Zn2 Zn1 N1 -176.09(17) . . . . ?
O4 Zn2 Zn1 N1 -29.48(16) . . . . ?
O10 Zn2 Zn1 N1 70.93(16) 7_765 . . . ?
O6 Zn2 Zn1 N2 86.8(2) 8_556 . . . ?
O2 Zn2 Zn1 N2 54.58(12) . . . . ?
O4 Zn2 Zn1 N2 -158.82(11) . . . . ?
O10 Zn2 Zn1 N2 -58.41(11) 7_765 . . . ?
O6 Zn2 O4 C18 142.4(2) 8_556 . . . ?
O2 Zn2 O4 C18 2.8(3) . . . . ?
O10 Zn2 O4 C18 -104.9(2) 7_765 . . . ?
Zn1 Zn2 O4 C18 -20.8(2) . . . . ?
Zn2 O4 C18 O3 15.5(4) . . . . ?
Zn2 O4 C18 C12 -161.6(2) . . . . ?
O4 C18 O3 Zn1 11.3(5) . . . . ?
C12 C18 O3 Zn1 -171.6(2) . . . . ?
O9 Zn1 O3 C18 45.7(3) 7_765 . . . ?
O2 Zn1 O3 C18 -127.4(3) 4_656 . . . ?
O2 Zn1 O3 C18 -47.2(3) . . . . ?
N1 Zn1 O3 C18 140.8(3) . . . . ?
N2 Zn1 O3 C18 137.7(4) . . . . ?
Zn2 Zn1 O3 C18 -19.5(3) . . . . ?
O9 C22 O10 Zn2 -14.0(4) . . . 7_755 ?
C21 C22 O10 Zn2 164.2(2) . . . 7_755 ?
C21 O8 C16 C15 159.4(3) . . . . ?
C21 O8 C16 C17 -26.5(4) . . . . ?
O9 Zn1 N1 C11 -89.3(2) 7_765 . . . ?
O3 Zn1 N1 C11 178.6(2) . . . . ?
O2 Zn1 N1 C11 91.3(2) 4_656 . . . ?
O2 Zn1 N1 C11 55.3(6) . . . . ?
N2 Zn1 N1 C11 -2.1(2) . . . . ?
Zn2 Zn1 N1 C11 -139.35(18) . . . . ?
O9 Zn1 N1 C1 96.7(3) 7_765 . . . ?
O3 Zn1 N1 C1 4.5(3) . . . . ?
O2 Zn1 N1 C1 -82.7(3) 4_656 . . . ?
O2 Zn1 N1 C1 -118.7(5) . . . . ?
N2 Zn1 N1 C1 -176.2(3) . . . . ?
Zn2 Zn1 N1 C1 46.6(4) . . . . ?
O10 C22 O9 Zn1 -12.0(5) . . . 7_755 ?
C21 C22 O9 Zn1 169.9(2) . . . 7_755 ?
O6 Zn2 O2 Zn1 -60.37(14) 8_556 . . 4_656 ?
O4 Zn2 O2 Zn1 71.38(13) . . . 4_656 ?
O10 Zn2 O2 Zn1 177.93(11) 7_765 . . 4_656 ?
Zn1 Zn2 O2 Zn1 108.41(13) . . . 4_656 ?
O6 Zn2 O2 Zn1 -168.78(8) 8_556 . . . ?
O4 Zn2 O2 Zn1 -37.03(12) . . . . ?
O10 Zn2 O2 Zn1 69.52(9) 7_765 . . . ?
O9 Zn1 O2 Zn2 -46.67(10) 7_765 . . . ?
O3 Zn1 O2 Zn2 46.08(10) . . . . ?
O2 Zn1 O2 Zn2 132.06(6) 4_656 . . . ?
N1 Zn1 O2 Zn2 168.6(5) . . . . ?
N2 Zn1 O2 Zn2 -135.03(10) . . . . ?
O9 Zn1 O2 Zn1 -172.57(9) 7_765 . . 4_656 ?
O3 Zn1 O2 Zn1 -79.81(9) . . . 4_656 ?
O2 Zn1 O2 Zn1 6.16(11) 4_656 . . 4_656 ?
N1 Zn1 O2 Zn1 42.7(6) . . . 4_656 ?
N2 Zn1 O2 Zn1 99.08(9) . . . 4_656 ?
Zn2 Zn1 O2 Zn1 -125.89(12) . . . 4_656 ?
O3 C18 C12 C17 -174.2(3) . . . . ?
O4 C18 C12 C17 3.1(4) . . . . ?
O3 C18 C12 C13 -0.7(4) . . . . ?
O4 C18 C12 C13 176.6(3) . . . . ?
Zn2 O6 C20 O7 -14.5(5) 8 . . . ?
Zn2 O6 C20 C19 163.6(2) 8 . . . ?
O1 N3 C5 C6 -178.2(3) . . . . ?
O1 N3 C5 C4 0.1(6) . . . . ?
C3 C4 C5 N3 -0.3(7) . . . . ?
C11 C4 C5 N3 -178.0(4) . . . . ?
C3 C4 C5 C6 178.2(4) . . . . ?
C11 C4 C5 C6 0.4(4) . . . . ?
C11 N1 C1 C2 0.6(5) . . . . ?
Zn1 N1 C1 C2 174.4(3) . . . . ?
C8 C7 C6 C10 -0.9(6) . . . . ?
C8 C7 C6 C5 178.1(4) . . . . ?
N3 C5 C6 C7 -1.2(7) . . . . ?
C4 C5 C6 C7 -179.8(4) . . . . ?
N3 C5 C6 C10 177.9(3) . . . . ?
C4 C5 C6 C10 -0.8(4) . . . . ?
O9 Zn1 N2 C10 97.0(2) 7_765 . . . ?
O3 Zn1 N2 C10 4.5(6) . . . . ?
O2 Zn1 N2 C10 -89.7(2) 4_656 . . . ?
O2 Zn1 N2 C10 -170.6(2) . . . . ?
N1 Zn1 N2 C10 1.4(2) . . . . ?
Zn2 Zn1 N2 C10 159.35(19) . . . . ?
O9 Zn1 N2 C9 -84.5(4) 7_765 . . . ?
O3 Zn1 N2 C9 -177.0(4) . . . . ?
O2 Zn1 N2 C9 88.8(4) 4_656 . . . ?
O2 Zn1 N2 C9 7.9(4) . . . . ?
N1 Zn1 N2 C9 179.9(4) . . . . ?
Zn2 Zn1 N2 C9 -22.1(4) . . . . ?
C9 N2 C10 C6 -0.9(5) . . . . ?
Zn1 N2 C10 C6 178.1(3) . . . . ?
C9 N2 C10 C11 -179.4(3) . . . . ?
Zn1 N2 C10 C11 -0.5(4) . . . . ?
C7 C6 C10 N2 1.3(6) . . . . ?
C5 C6 C10 N2 -178.0(3) . . . . ?
C7 C6 C10 C11 -179.9(3) . . . . ?
C5 C6 C10 C11 0.8(4) . . . . ?
C10 N2 C9 C8 0.1(6) . . . . ?
Zn1 N2 C9 C8 -178.3(3) . . . . ?
C16 O8 C21 C22 -77.8(3) . . . . ?
O9 C22 C21 O8 13.1(4) . . . . ?
O10 C22 C21 O8 -165.3(3) . . . . ?
C14 O5 C19 C20 161.7(3) . . . . ?
O7 C20 C19 O5 -0.7(5) . . . . ?
O6 C20 C19 O5 -178.9(3) . . . . ?
C19 O5 C14 C13 4.5(5) . . . . ?
C19 O5 C14 C15 -178.0(3) . . . . ?
C13 C12 C17 C16 -0.5(5) . . . . ?
C18 C12 C17 C16 172.8(3) . . . . ?
O8 C16 C17 C12 -171.6(3) . . . . ?
C15 C16 C17 C12 2.2(5) . . . . ?
N1 C1 C2 C3 0.4(6) . . . . ?
O8 C16 C15 C14 172.6(3) . . . . ?
C17 C16 C15 C14 -1.8(5) . . . . ?
O5 C14 C15 C16 -178.1(3) . . . . ?
C13 C14 C15 C16 -0.4(5) . . . . ?
C1 N1 C11 C4 -1.7(5) . . . . ?
Zn1 N1 C11 C4 -177.2(3) . . . . ?
C1 N1 C11 C10 178.2(3) . . . . ?
Zn1 N1 C11 C10 2.8(4) . . . . ?
C3 C4 C11 N1 1.7(6) . . . . ?
C5 C4 C11 N1 179.9(3) . . . . ?
C3 C4 C11 C10 -178.2(3) . . . . ?
C5 C4 C11 C10 0.0(4) . . . . ?
N2 C10 C11 N1 -1.7(5) . . . . ?
C6 C10 C11 N1 179.6(3) . . . . ?
N2 C10 C11 C4 178.3(3) . . . . ?
C6 C10 C11 C4 -0.5(4) . . . . ?
O5 C14 C13 C12 179.5(3) . . . . ?
C15 C14 C13 C12 2.1(5) . . . . ?
C17 C12 C13 C14 -1.6(5) . . . . ?
C18 C12 C13 C14 -175.0(3) . . . . ?
N2 C9 C8 C7 0.2(7) . . . . ?
C6 C7 C8 C9 0.3(6) . . . . ?
C11 C4 C3 C2 -0.4(5) . . . . ?
C5 C4 C3 C2 -178.1(4) . . . . ?
C1 C2 C3 C4 -0.5(6) . . . . ?
